data_7013895
loop_
_publ_author_name
'Bruce, Michael I.'
'Ellis, Benjamin G.'
'Gaudio, Maryka'
'Lapinte, Claude'
'Melino, Giovanni'
'Paul, Fr\'ed\'eric'
'Skelton, Brian W.'
'Smith, Mark E.'
'Toupet, Loic'
'White, Allan H.'

_publ_section_title
;
 Preparation, structures and some reactions of novel diynyl complexes
 of iron and ruthenium.
;
_journal_issue 10
_journal_name_full 'Dalton transactions (Cambridge, England : 2003)'
_journal_page_first 1601
_journal_page_last 1609
_journal_paper_doi 10.1039/b316297b
_journal_year 2004
_chemical_formula_moiety 'C14 H14 O2 Ru1 Si1'
_chemical_formula_sum 'C14 H14 O2 Ru Si'
_chemical_formula_weight 343.42
_space_group_IT_number 2
_symmetry_cell_setting triclinic
_symmetry_space_group_name_Hall '-P 1'
_symmetry_space_group_name_H-M 'P -1'
_audit_creation_date 00-07-26
_audit_creation_method Xtal3.6
_cell_angle_alpha 82.120(2)
_cell_angle_beta 88.887(2)
_cell_angle_gamma 89.629(2)
_cell_formula_units_Z 6
_cell_length_a 6.6958(6)
_cell_length_b 16.1190(10)
_cell_length_c 21.291(2)
_cell_measurement_reflns_used 6143
_cell_measurement_temperature 150(2)
_cell_measurement_theta_max 33.5
_cell_measurement_theta_min 2.5
_cell_volume 2275.8(3)
_computing_cell_refinement 'Siemens SAINT (Siemens, 1995)'
_computing_data_collection 'Siemens SMART (Siemens, 1995)'
_computing_data_reduction 'xtal ADDREF SORTRF'
_computing_molecular_graphics xtal
_computing_publication_material 'xtal BONDLA CIFIO'
_computing_structure_refinement 'xtal CRYLSQ'
_computing_structure_solution xtal
_diffrn_ambient_temperature 150(2)
_diffrn_measured_fraction_theta_full 1.0
_diffrn_measured_fraction_theta_max 0.92
_diffrn_measurement_device_type
;
Bruker SMART CCD diffractometer
;
_diffrn_measurement_method '\w scans'
_diffrn_radiation_detector 'CCD area detector'
_diffrn_radiation_monochromator graphite
_diffrn_radiation_source 'sealed tube'
_diffrn_radiation_type 'Mo K\a'
_diffrn_radiation_wavelength .71073
_diffrn_reflns_av_R_equivalents .030
_diffrn_reflns_av_sigmaI/netI .063
_diffrn_reflns_limit_h_max 10
_diffrn_reflns_limit_h_min -10
_diffrn_reflns_limit_k_max 25
_diffrn_reflns_limit_k_min -25
_diffrn_reflns_limit_l_max 33
_diffrn_reflns_limit_l_min -33
_diffrn_reflns_number 34494
_diffrn_reflns_theta_full 32.2
_diffrn_reflns_theta_max 34.2
_diffrn_reflns_theta_min 1.49
_diffrn_standards_decay_% 0
_exptl_absorpt_coefficient_mu 1.103
_exptl_absorpt_correction_T_max .90
_exptl_absorpt_correction_T_min .66
_exptl_absorpt_correction_type multi-scan
_exptl_absorpt_process_details
;
SADABS; Sheldrick, 1996
;
_exptl_crystal_colour colourless
_exptl_crystal_density_diffrn 1.503
_exptl_crystal_description block
_exptl_crystal_F_000 1032
_exptl_crystal_size_max .45
_exptl_crystal_size_mid .2
_exptl_crystal_size_min .09
_refine_diff_density_max 2.296
_refine_diff_density_min -1.928
_refine_ls_extinction_method none
_refine_ls_goodness_of_fit_all 1.205
_refine_ls_goodness_of_fit_ref 1.27
_refine_ls_hydrogen_treatment noref
_refine_ls_matrix_type full
_refine_ls_number_constraints 0
_refine_ls_number_parameters 487
_refine_ls_number_reflns 13797
_refine_ls_number_restraints 0
_refine_ls_R_factor_all .067
_refine_ls_R_factor_gt .048
_refine_ls_shift/su_max .044
_refine_ls_shift/su_mean .002
_refine_ls_structure_factor_coef F
_refine_ls_weighting_scheme calc
_refine_ls_wR_factor_all .059
_refine_ls_wR_factor_ref .055
_reflns_d_resolution_high .632
_reflns_d_resolution_low 13.625
_reflns_Friedel_coverage 0
_reflns_limit_h_max 10
_reflns_limit_h_min 0
_reflns_limit_k_max 25
_reflns_limit_k_min -24
_reflns_limit_l_max 33
_reflns_limit_l_min -33
_reflns_number_gt 13797
_reflns_number_total 17462
_reflns_threshold_expression 'F    > 4.00 sig(F   )'
_cod_data_source_file b316297b.txt
_cod_data_source_block br749
_cod_original_sg_symbol_Hall -p_1
_cod_original_sg_symbol_H-M P_-1
_cod_original_formula_sum 'C14 H14 O2 Ru1 Si1'
_cod_database_code 7013895

loop_
_symmetry_equiv_pos_as_xyz
+x,+y,+z
-x,-y,-z

loop_
_atom_site_label
_atom_site_fract_x
_atom_site_fract_y
_atom_site_fract_z
_atom_site_U_iso_or_equiv
_atom_site_adp_type
_atom_site_calc_flag
_atom_site_calc_attached_atom
_atom_site_occupancy
_atom_site_disorder_assembly
_atom_site_disorder_group
Ru1 -.05849(4) .063577(16) .105084(11) .01960(12) Uani ? ? 1.00000 ? ?
C110 .1089(5) -.0298(2) .09755(16) .0277(17) Uani ? ? 1.00000 ? ?
O110 .2083(4) -.08617(18) .09267(14) .0399(16) Uani ? ? 1.00000 ? ?
C120 .1126(5) .1033(2) .16369(15) .0274(17) Uani ? ? 1.00000 ? ?
O120 .2100(4) .1275(2) .20028(13) .0429(18) Uani ? ? 1.00000 ? ?
C11 .0976(5) .1268(2) .03243(14) .0232(15) Uani ? ? 1.00000 ? ?
C12 .1856(5) .1645(2) -.01317(15) .0263(17) Uani ? ? 1.00000 ? ?
C13 .2859(5) .2046(2) -.06611(16) .0294(18) Uani ? ? 1.00000 ? ?
C14 .3751(7) .2379(2) -.11249(18) .038(2) Uani ? ? 1.00000 ? ?
Si1 .5109(2) .28478(7) -.18458(5) .0419(7) Uani ? ? 1.00000 ? ?
C141 .5980(7) .1996(3) -.2288(2) .046(3) Uani ? ? 1.00000 ? ?
C142 .3357(11) .3545(4) -.2334(3) .080(4) Uani ? ? 1.00000 ? ?
C143 .7278(12) .3434(4) -.1612(3) .093(5) Uani ? ? 1.00000 ? ?
C101 -.3451(5) .1104(2) .05802(16) .0284(18) Uani ? ? 1.00000 ? ?
C102 -.3440(5) .0222(2) .06584(18) .0302(19) Uani ? ? 1.00000 ? ?
C103 -.3401(5) -.0069(2) .1329(2) .033(2) Uani ? ? 1.00000 ? ?
C104 -.3367(5) .0631(3) .16496(17) .032(2) Uani ? ? 1.00000 ? ?
C105 -.3376(5) .1372(2) .11836(17) .0290(18) Uani ? ? 1.00000 ? ?
Ru2 .56121(4) .438422(16) .392351(12) .02265(13) Uani ? ? 1.00000 ? ?
C210 .3749(5) .3871(2) .45245(17) .0294(18) Uani ? ? 1.00000 ? ?
O210 .2646(4) .3555(2) .48935(15) .0445(18) Uani ? ? 1.00000 ? ?
C220 .4045(5) .4123(2) .32518(18) .033(2) Uani ? ? 1.00000 ? ?
O220 .3099(5) .3975(2) .28443(15) .050(2) Uani ? ? 1.00000 ? ?
C21 .3999(5) .5449(2) .38885(16) .0264(17) Uani ? ? 1.00000 ? ?
C22 .2984(5) .6080(2) .38618(17) .0288(17) Uani ? ? 1.00000 ? ?
C23 .1787(5) .6784(2) .38460(17) .0297(18) Uani ? ? 1.00000 ? ?
C24 .0711(5) .7395(2) .38272(18) .0323(19) Uani ? ? 1.00000 ? ?
Si2 -.09547(14) .83061(6) .37771(5) .0289(5) Uani ? ? 1.00000 ? ?
C241 -.0356(7) .8917(3) .4430(2) .053(3) Uani ? ? 1.00000 ? ?
C242 -.3585(6) .7928(3) .3858(2) .037(2) Uani ? ? 1.00000 ? ?
C243 -.0505(7) .8954(3) .2990(2) .046(2) Uani ? ? 1.00000 ? ?
C201 .8476(5) .5102(3) .3952(2) .044(2) Uani ? ? 1.00000 ? ?
C202 .8266(5) .4542(3) .45150(19) .037(2) Uani ? ? 1.00000 ? ?
C203 .8304(6) .3729(3) .4358(2) .041(2) Uani ? ? 1.00000 ? ?
C204 .8506(6) .3771(3) .3698(2) .047(3) Uani ? ? 1.00000 ? ?
C205 .8593(6) .4641(4) .3441(2) .050(3) Uani ? ? 1.00000 ? ?
Ru3 .06286(4) .384565(16) .097565(12) .02224(12) Uani ? ? 1.00000 ? ?
C310 -.1143(5) .3440(2) .04106(16) .0299(18) Uani ? ? 1.00000 ? ?
O310 -.2176(4) .3200(2) .00597(14) .0444(18) Uani ? ? 1.00000 ? ?
C320 -.0969(6) .4802(2) .10214(17) .033(2) Uani ? ? 1.00000 ? ?
O320 -.1923(5) .5384(2) .10530(17) .052(2) Uani ? ? 1.00000 ? ?
C31 -.0996(5) .3253(2) .17056(16) .0253(16) Uani ? ? 1.00000 ? ?
C341 -.5601(8) .0275(3) .3462(2) .052(3) Uani ? ? 1.00000 ? ?
C342 -.8165(6) .1810(3) .3635(2) .046(3) Uani ? ? 1.00000 ? ?
C343 -.4405(7) .1418(4) .4415(2) .053(3) Uani ? ? 1.00000 ? ?
C32 -.1966(5) .2869(2) .21410(15) .0251(16) Uani ? ? 1.00000 ? ?
C33 -.3074(5) .2406(2) .26114(15) .0252(16) Uani ? ? 1.00000 ? ?
C34 -.4078(5) .2000(2) .30229(17) .0290(18) Uani ? ? 1.00000 ? ?
Si3 -.55895(14) .13766(6) .36408(5) .0291(5) Uani ? ? 1.00000 ? ?
C301 .3455(5) .3354(2) .14603(17) .0293(18) Uani ? ? 1.00000 ? ?
C302 .3313(5) .3034(2) .08730(18) .0309(19) Uani ? ? 1.00000 ? ?
C303 .3372(5) .3729(3) .03770(17) .034(2) Uani ? ? 1.00000 ? ?
C304 .3526(5) .4468(2) .0660(2) .036(2) Uani ? ? 1.00000 ? ?
C305 .3574(5) .4236(2) .13324(18) .034(2) Uani ? ? 1.00000 ? ?
H141a .66186 .22447 -.26479 .07174 Uiso ? ? 1.00000 ? ?
H141b .47923 .16769 -.24282 .06578 Uiso ? ? 1.00000 ? ?
H141c .68029 .16414 -.20398 .06638 Uiso ? ? 1.00000 ? ?
H142a .41031 .37816 -.26395 .11904 Uiso ? ? 1.00000 ? ?
H142b .29211 .40244 -.21324 .11406 Uiso ? ? 1.00000 ? ?
H142c .23470 .32461 -.24925 .11119 Uiso ? ? 1.00000 ? ?
H143a .77187 .37144 -.19135 .15971 Uiso ? ? 1.00000 ? ?
H143b .82015 .31163 -.13142 .14606 Uiso ? ? 1.00000 ? ?
H143c .69388 .38358 -.13452 .09885 Uiso ? ? 1.00000 ? ?
H101 -.34151 .14290 .01917 .02381 Uiso ? ? 1.00000 ? ?
H102 -.34329 -.01503 .03562 .03563 Uiso ? ? 1.00000 ? ?
H103 -.33959 -.06204 .14825 .04995 Uiso ? ? 1.00000 ? ?
H104 -.32432 .07124 .20609 .05085 Uiso ? ? 1.00000 ? ?
H105 -.34369 .19078 .12625 .03529 Uiso ? ? 1.00000 ? ?
H241a -.12131 .93942 .44135 .08000 Uiso ? ? 1.00000 ? ?
H241b .09922 .90968 .43919 .08000 Uiso ? ? 1.00000 ? ?
H241c -.05546 .85764 .48304 .08000 Uiso ? ? 1.00000 ? ?
H242a -.44748 .83940 .38337 .05700 Uiso ? ? 1.00000 ? ?
H242b -.37765 .75870 .42559 .05700 Uiso ? ? 1.00000 ? ?
H242c -.38657 .76088 .35263 .05700 Uiso ? ? 1.00000 ? ?
H243a -.13614 .94322 .29475 .07100 Uiso ? ? 1.00000 ? ?
H243b -.07961 .86292 .26566 .07100 Uiso ? ? 1.00000 ? ?
H243c .08418 .91286 .29469 .07100 Uiso ? ? 1.00000 ? ?
H201 .85292 .57040 .39246 .05500 Uiso ? ? 1.00000 ? ?
H202 .81260 .46900 .49364 .04700 Uiso ? ? 1.00000 ? ?
H203 .82078 .32209 .46525 .05100 Uiso ? ? 1.00000 ? ?
H204 .85655 .33064 .34624 .05900 Uiso ? ? 1.00000 ? ?
H205 .87261 .48603 .29998 .06300 Uiso ? ? 1.00000 ? ?
H341a -.42719 .00623 .34679 .07900 Uiso ? ? 1.00000 ? ?
H341b -.61471 .02582 .30561 .07900 Uiso ? ? 1.00000 ? ?
H341c -.63886 -.00631 .37743 .07900 Uiso ? ? 1.00000 ? ?
H342a -.81510 .23735 .37264 .07000 Uiso ? ? 1.00000 ? ?
H342b -.89848 .14833 .39472 .07000 Uiso ? ? 1.00000 ? ?
H342c -.87432 .18046 .32291 .07000 Uiso ? ? 1.00000 ? ?
H343a -.44005 .19843 .45103 .07900 Uiso ? ? 1.00000 ? ?
H343b -.30644 .12224 .44088 .07900 Uiso ? ? 1.00000 ? ?
H343c -.51316 .10823 .47471 .07900 Uiso ? ? 1.00000 ? ?
H301 .34649 .30286 .18717 .03700 Uiso ? ? 1.00000 ? ?
H302 .31947 .24539 .08205 .03900 Uiso ? ? 1.00000 ? ?
H303 .33167 .36962 -.00682 .04300 Uiso ? ? 1.00000 ? ?
H304 .35867 .50282 .04390 .04500 Uiso ? ? 1.00000 ? ?
H305 .36674 .46118 .16443 .04300 Uiso ? ? 1.00000 ? ?

loop_
_atom_site_aniso_label
_atom_site_aniso_U_11
_atom_site_aniso_U_22
_atom_site_aniso_U_33
_atom_site_aniso_U_12
_atom_site_aniso_U_13
_atom_site_aniso_U_23
Ru1 .01564(10) .02440(11) .01830(11) .00134(8) .00061(8) -.00142(8)
C110 .0224(15) .0332(17) .0267(15) .0032(13) -.0028(12) -.0011(13)
O110 .0365(15) .0413(15) .0421(15) .0162(12) -.0055(12) -.0068(12)
C120 .0211(14) .0386(18) .0222(14) -.0011(13) .0009(11) -.0039(13)
O120 .0331(14) .063(2) .0357(15) -.0033(13) -.0080(11) -.0148(13)
C11 .0219(14) .0285(15) .0197(13) .0023(11) -.0002(10) -.0048(11)
C12 .0261(15) .0291(15) .0239(15) .0039(12) .0007(12) -.0052(12)
C13 .0335(18) .0279(16) .0265(16) .0032(13) .0053(13) -.0034(13)
C14 .048(2) .0352(19) .0300(18) -.0011(16) .0142(16) .0006(15)
Si1 .0576(7) .0351(5) .0297(5) .0011(5) .0194(5) .0041(4)
C141 .054(3) .051(2) .030(2) .012(2) .0114(18) .0051(17)
C142 .113(5) .069(4) .047(3) .046(3) .036(3) .022(3)
C143 .130(6) .089(5) .062(4) -.068(5) .025(4) -.018(3)
C101 .0178(14) .0381(18) .0293(16) .0061(13) -.0038(11) -.0037(13)
C102 .0187(14) .0352(17) .0397(19) .0001(13) -.0024(13) -.0155(15)
C103 .0200(15) .0303(17) .047(2) -.0047(13) .0041(14) .0004(15)
C104 .0213(15) .050(2) .0262(16) .0019(14) .0059(12) -.0079(15)
C105 .0215(15) .0311(16) .0362(18) .0067(12) -.0007(12) -.0115(14)
Ru2 .01652(11) .02674(12) .02480(12) .00219(9) -.00189(8) -.00383(9)
C210 .0220(15) .0308(16) .0335(17) .0047(12) -.0024(13) .0025(13)
O210 .0290(14) .0529(18) .0463(17) -.0011(12) .0035(12) .0116(14)
C220 .0246(16) .043(2) .0317(17) .0063(14) -.0014(13) -.0094(15)
O220 .0390(16) .076(2) .0394(16) .0068(15) -.0128(13) -.0213(15)
C21 .0200(14) .0301(16) .0284(16) .0007(12) .0012(11) -.0013(12)
C22 .0218(15) .0307(16) .0321(17) -.0010(12) .0026(12) .0018(13)
C23 .0218(15) .0305(16) .0338(17) -.0009(12) .0021(12) .0056(13)
C24 .0270(16) .0318(17) .0359(18) .0042(13) .0040(14) .0027(14)
Si2 .0232(4) .0289(5) .0326(5) .0045(4) .0025(4) .0025(4)
C241 .043(2) .064(3) .054(3) -.004(2) .002(2) -.019(2)
C242 .0256(17) .039(2) .042(2) -.0030(14) -.0034(15) .0099(16)
C243 .038(2) .045(2) .049(2) .0129(18) .0102(18) .0139(19)
C201 .0183(16) .036(2) .075(3) -.0057(14) .0016(17) -.004(2)
C202 .0212(16) .055(2) .036(2) -.0018(15) -.0047(13) -.0146(17)
C203 .0224(16) .041(2) .057(3) .0030(15) -.0138(16) .0019(18)
C204 .0230(17) .064(3) .060(3) .0148(18) -.0105(17) -.035(2)
C205 .0184(16) .092(4) .036(2) .003(2) .0053(14) .005(2)
Ru3 .01766(11) .02567(12) .02221(12) .00099(8) .00250(8) .00043(9)
C310 .0235(15) .0376(18) .0276(16) .0044(13) .0014(12) -.0012(14)
O310 .0315(14) .065(2) .0378(15) .0031(13) -.0083(12) -.0109(14)
C320 .0322(18) .0327(17) .0317(17) .0022(14) .0029(14) -.0017(14)
O320 .053(2) .0418(17) .061(2) .0191(14) .0032(16) -.0073(15)
C31 .0199(14) .0284(15) .0275(15) .0001(11) .0011(11) -.0035(12)
C341 .057(3) .033(2) .063(3) -.002(2) .021(2) .000(2)
C342 .0283(19) .064(3) .045(2) .0105(19) .0084(16) -.003(2)
C343 .039(2) .080(3) .035(2) -.006(2) -.0003(18) .007(2)
C32 .0217(14) .0291(15) .0251(15) .0001(12) .0001(11) -.0065(12)
C33 .0224(14) .0314(16) .0215(14) .0006(12) .0000(11) -.0032(12)
C34 .0250(15) .0316(16) .0297(16) -.0013(13) .0023(12) -.0020(13)
Si3 .0235(4) .0310(5) .0306(5) -.0010(4) .0067(4) .0024(4)
C301 .0181(14) .0358(17) .0325(17) .0033(12) -.0037(12) .0005(14)
C302 .0197(14) .0357(18) .0373(18) .0055(13) .0001(13) -.0059(14)
C303 .0210(15) .049(2) .0302(17) .0015(14) .0073(13) -.0005(15)
C304 .0250(16) .038(2) .040(2) -.0045(14) .0078(14) .0061(16)
C305 .0237(16) .040(2) .038(2) -.0068(14) .0006(14) -.0095(15)

loop_
_atom_type_symbol
_atom_type_description
_atom_type_oxidation_number
_atom_type_number_in_cell
_atom_type_scat_dispersion_real
_atom_type_scat_dispersion_imag
_atom_type_scat_source
C ? 0 84 .002 .002 'Int Tables Vol IV Tables 2.2B and 2.3.1'
H ? 0 84 0 0 'Int Tables Vol IV Tables 2.2B and 2.3.1'
O ? 0 12 .008 .006 'Int Tables Vol IV Tables 2.2B and 2.3.1'
Si ? 0 6 .072 .071 'Int Tables Vol IV Tables 2.2B and 2.3.1'
Ru ? 0 6 -1.42 .836 'Int Tables Vol IV Tables 2.2B and 2.3.1'

loop_
_diffrn_attenuator_code
_diffrn_attenuator_scale
? ?

loop_
_geom_angle_atom_site_label_1
_geom_angle_atom_site_label_2
_geom_angle_atom_site_label_3
_geom_angle_site_symmetry_1
_geom_angle_site_symmetry_2
_geom_angle_site_symmetry_3
_geom_angle
_geom_angle_publ_flag
C110 Ru1 C120 . . . 92.14(15) ?
C110 Ru1 C11 . . . 87.85(13) ?
C110 Ru1 C101 . . . 133.16(15) ?
C110 Ru1 C102 . . . 101.06(14) ?
C110 Ru1 C103 . . . 97.69(14) ?
C110 Ru1 C104 . . . 126.06(14) ?
C110 Ru1 C105 . . . 159.36(14) ?
C120 Ru1 C11 . . . 90.60(13) ?
C120 Ru1 C101 . . . 134.65(15) ?
C120 Ru1 C102 . . . 158.01(14) ?
C120 Ru1 C103 . . . 123.67(15) ?
C120 Ru1 C104 . . . 96.29(14) ?
C120 Ru1 C105 . . . 101.45(14) ?
C11 Ru1 C101 . . . 89.46(12) ?
C11 Ru1 C102 . . . 107.25(13) ?
C11 Ru1 C103 . . . 144.80(14) ?
C11 Ru1 C104 . . . 144.87(13) ?
C11 Ru1 C105 . . . 107.25(12) ?
C101 Ru1 C102 . . . 36.45(13) ?
C101 Ru1 C103 . . . 61.56(12) ?
C101 Ru1 C104 . . . 61.58(12) ?
C101 Ru1 C105 . . . 36.58(13) ?
C102 Ru1 C103 . . . 37.55(14) ?
C102 Ru1 C104 . . . 61.72(14) ?
C102 Ru1 C105 . . . 61.52(14) ?
C103 Ru1 C104 . . . 36.42(15) ?
C103 Ru1 C105 . . . 61.85(13) ?
C104 Ru1 C105 . . . 37.62(13) ?
Ru1 C110 O110 . . . 179.4(4) ?
Ru1 C120 O120 . . . 177.6(3) ?
Ru1 C11 C12 . . . 177.3(3) ?
C11 C12 C13 . . . 177.8(4) ?
C12 C13 C14 . . . 178.6(4) ?
C13 C14 Si1 . . . 177.7(4) ?
C14 Si1 C141 . . . 108.6(2) ?
C14 Si1 C142 . . . 107.9(2) ?
C14 Si1 C143 . . . 108.8(2) ?
C141 Si1 C142 . . . 110.0(2) ?
C141 Si1 C143 . . . 109.9(3) ?
C142 Si1 C143 . . . 111.5(3) ?
Si1 C141 H141a . . . 107.0 ?
Si1 C141 H141b . . . 110.5 ?
Si1 C141 H141c . . . 109.8 ?
H141a C141 H141b . . . 107.0 ?
H141a C141 H141c . . . 112.0 ?
H141b C141 H141c . . . 110.5 ?
Si1 C142 H142a . . . 103.4 ?
Si1 C142 H142b . . . 113.1 ?
Si1 C142 H142c . . . 111.8 ?
H142a C142 H142b . . . 101.5 ?
H142a C142 H142c . . . 110.1 ?
H142b C142 H142c . . . 115.6 ?
Si1 C143 H143a . . . 109.0 ?
Si1 C143 H143b . . . 116.0 ?
Si1 C143 H143c . . . 113.7 ?
H143a C143 H143b . . . 119.0 ?
H143a C143 H143c . . . 102.0 ?
H143b C143 H143c . . . 95.5 ?
Ru1 C101 C102 . . . 71.1(2) ?
Ru1 C101 C105 . . . 71.00(19) ?
Ru1 C101 H101 . . . 120.3 ?
C102 C101 C105 . . . 108.8(3) ?
C102 C101 H101 . . . 123.4 ?
C105 C101 H101 . . . 127.7 ?
Ru1 C102 C101 . . . 72.4(2) ?
Ru1 C102 C103 . . . 70.9(2) ?
Ru1 C102 H102 . . . 121.2 ?
C101 C102 C103 . . . 107.6(3) ?
C101 C102 H102 . . . 130.5 ?
C103 C102 H102 . . . 121.9 ?
Ru1 C103 C102 . . . 71.5(2) ?
Ru1 C103 C104 . . . 71.8(2) ?
Ru1 C103 H103 . . . 122.1 ?
C102 C103 C104 . . . 108.1(3) ?
C102 C103 H103 . . . 121.9 ?
C104 C103 H103 . . . 130.1 ?
Ru1 C104 C103 . . . 71.8(2) ?
Ru1 C104 C105 . . . 71.4(2) ?
Ru1 C104 H104 . . . 117.9 ?
C103 C104 C105 . . . 108.1(3) ?
C103 C104 H104 . . . 135.0 ?
C105 C104 H104 . . . 116.7 ?
Ru1 C105 C101 . . . 72.4(2) ?
Ru1 C105 C104 . . . 71.0(2) ?
Ru1 C105 H105 . . . 126.1 ?
C101 C105 C104 . . . 107.4(3) ?
C101 C105 H105 . . . 125.9 ?
C104 C105 H105 . . . 126.5 ?
C210 Ru2 C220 . . . 91.08(16) ?
C210 Ru2 C21 . . . 88.34(14) ?
C210 Ru2 C201 . . . 136.05(17) ?
C210 Ru2 C202 . . . 102.54(15) ?
C210 Ru2 C203 . . . 96.27(15) ?
C210 Ru2 C204 . . . 122.64(16) ?
C210 Ru2 C205 . . . 157.55(16) ?
C220 Ru2 C21 . . . 86.86(16) ?
C220 Ru2 C201 . . . 132.77(17) ?
C220 Ru2 C202 . . . 160.83(15) ?
C220 Ru2 C203 . . . 129.58(17) ?
C220 Ru2 C204 . . . 100.25(17) ?
C220 Ru2 C205 . . . 101.81(16) ?
C21 Ru2 C201 . . . 90.98(14) ?
C21 Ru2 C202 . . . 106.71(15) ?
C21 Ru2 C203 . . . 142.96(15) ?
C21 Ru2 C204 . . . 147.69(15) ?
C21 Ru2 C205 . . . 110.43(17) ?
C201 Ru2 C202 . . . 36.48(16) ?
C201 Ru2 C203 . . . 60.69(15) ?
C201 Ru2 C204 . . . 61.05(17) ?
C201 Ru2 C205 . . . 36.28(19) ?
C202 Ru2 C203 . . . 36.41(16) ?
C202 Ru2 C204 . . . 61.06(17) ?
C202 Ru2 C205 . . . 61.14(15) ?
C203 Ru2 C204 . . . 36.49(17) ?
C203 Ru2 C205 . . . 61.35(16) ?
C204 Ru2 C205 . . . 37.32(19) ?
Ru2 C210 O210 . . . 178.9(3) ?
Ru2 C220 O220 . . . 179.2(4) ?
Ru2 C21 C22 . . . 178.3(3) ?
C21 C22 C23 . . . 178.1(4) ?
C22 C23 C24 . . . 178.9(4) ?
C23 C24 Si2 . . . 178.1(4) ?
C24 Si2 C241 . . . 108.5(2) ?
C24 Si2 C242 . . . 108.47(17) ?
C24 Si2 C243 . . . 107.96(19) ?
C241 Si2 C242 . . . 110.5(2) ?
C241 Si2 C243 . . . 110.3(2) ?
C242 Si2 C243 . . . 110.95(19) ?
Si2 C241 H241a . . . 109.9 ?
Si2 C241 H241b . . . 110.2 ?
Si2 C241 H241c . . . 109.9 ?
H241a C241 H241b . . . 109.2 ?
H241a C241 H241c . . . 108.6 ?
H241b C241 H241c . . . 109.1 ?
Si2 C242 H242a . . . 109.7 ?
Si2 C242 H242b . . . 109.8 ?
Si2 C242 H242c . . . 109.8 ?
H242a C242 H242b . . . 109.2 ?
H242a C242 H242c . . . 109.1 ?
H242b C242 H242c . . . 109.2 ?
Si2 C243 H243a . . . 110.0 ?
Si2 C243 H243b . . . 109.6 ?
Si2 C243 H243c . . . 110.4 ?
H243a C243 H243b . . . 108.3 ?
H243a C243 H243c . . . 109.6 ?
H243b C243 H243c . . . 108.9 ?
Ru2 C201 C202 . . . 71.0(2) ?
Ru2 C201 C205 . . . 71.5(2) ?
Ru2 C201 H201 . . . 123.4 ?
C202 C201 C205 . . . 108.6(4) ?
C202 C201 H201 . . . 125.4 ?
C205 C201 H201 . . . 126.1 ?
Ru2 C202 C201 . . . 72.5(2) ?
Ru2 C202 C203 . . . 71.8(2) ?
Ru2 C202 H202 . . . 121.6 ?
C201 C202 C203 . . . 108.1(4) ?
C201 C202 H202 . . . 126.2 ?
C203 C202 H202 . . . 125.7 ?
Ru2 C203 C202 . . . 71.7(2) ?
Ru2 C203 C204 . . . 72.1(2) ?
Ru2 C203 H203 . . . 122.2 ?
C202 C203 C204 . . . 108.7(4) ?
C202 C203 H203 . . . 126.0 ?
C204 C203 H203 . . . 125.3 ?
Ru2 C204 C203 . . . 71.5(2) ?
Ru2 C204 C205 . . . 71.3(2) ?
Ru2 C204 H204 . . . 122.3 ?
C203 C204 C205 . . . 107.3(4) ?
C203 C204 H204 . . . 126.4 ?
C205 C204 H204 . . . 126.4 ?
Ru2 C205 C201 . . . 72.3(2) ?
Ru2 C205 C204 . . . 71.4(2) ?
Ru2 C205 H205 . . . 122.4 ?
C201 C205 C204 . . . 107.3(4) ?
C201 C205 H205 . . . 126.8 ?
C204 C205 H205 . . . 125.8 ?
C310 Ru3 C320 . . . 91.65(16) ?
C310 Ru3 C31 . . . 89.03(14) ?
C310 Ru3 C301 . . . 134.70(15) ?
C310 Ru3 C302 . . . 101.09(15) ?
C310 Ru3 C303 . . . 95.40(15) ?
C310 Ru3 C304 . . . 123.00(15) ?
C310 Ru3 C305 . . . 157.06(15) ?
C320 Ru3 C31 . . . 88.19(14) ?
C320 Ru3 C301 . . . 133.55(15) ?
C320 Ru3 C302 . . . 160.97(15) ?
C320 Ru3 C303 . . . 128.15(15) ?
C320 Ru3 C304 . . . 99.45(15) ?
C320 Ru3 C305 . . . 102.18(16) ?
C31 Ru3 C301 . . . 89.65(12) ?
C31 Ru3 C302 . . . 105.92(13) ?
C31 Ru3 C303 . . . 143.07(14) ?
C31 Ru3 C304 . . . 146.47(14) ?
C31 Ru3 C305 . . . 109.38(13) ?
C301 Ru3 C302 . . . 36.82(14) ?
C301 Ru3 C303 . . . 61.65(13) ?
C301 Ru3 C304 . . . 61.49(13) ?
C301 Ru3 C305 . . . 36.50(13) ?
C302 Ru3 C303 . . . 37.25(13) ?
C302 Ru3 C304 . . . 61.76(13) ?
C302 Ru3 C305 . . . 61.47(14) ?
C303 Ru3 C304 . . . 36.81(15) ?
C303 Ru3 C305 . . . 61.66(14) ?
C304 Ru3 C305 . . . 37.13(14) ?
Ru3 C310 O310 . . . 178.4(3) ?
Ru3 C320 O320 . . . 179.3(4) ?
Ru3 C31 C32 . . . 177.9(3) ?
Si3 C341 H341a . . . 109.5 ?
Si3 C341 H341b . . . 109.7 ?
Si3 C341 H341c . . . 109.5 ?
H341a C341 H341b . . . 109.5 ?
H341a C341 H341c . . . 109.2 ?
H341b C341 H341c . . . 109.4 ?
Si3 C342 H342a . . . 110.3 ?
Si3 C342 H342b . . . 110.3 ?
Si3 C342 H342c . . . 110.4 ?
H342a C342 H342b . . . 108.5 ?
H342a C342 H342c . . . 108.6 ?
H342b C342 H342c . . . 108.6 ?
Si3 C343 H343a . . . 110.1 ?
Si3 C343 H343b . . . 110.8 ?
Si3 C343 H343c . . . 110.5 ?
H343a C343 H343b . . . 108.4 ?
H343a C343 H343c . . . 107.9 ?
H343b C343 H343c . . . 109.0 ?
C31 C32 C33 . . . 177.1(4) ?
C32 C33 C34 . . . 179.1(4) ?
C33 C34 Si3 . . . 179.4(3) ?
C341 Si3 C342 . . . 110.7(2) ?
C341 Si3 C343 . . . 109.8(2) ?
C341 Si3 C34 . . . 107.7(2) ?
C342 Si3 C343 . . . 111.1(2) ?
C342 Si3 C34 . . . 109.16(18) ?
C343 Si3 C34 . . . 108.3(2) ?
Ru3 C301 C302 . . . 70.9(2) ?
Ru3 C301 C305 . . . 71.4(2) ?
Ru3 C301 H301 . . . 123.3 ?
C302 C301 C305 . . . 108.2(3) ?
C302 C301 H301 . . . 126.0 ?
C305 C301 H301 . . . 125.8 ?
Ru3 C302 C301 . . . 72.3(2) ?
Ru3 C302 C303 . . . 71.2(2) ?
Ru3 C302 H302 . . . 122.0 ?
C301 C302 C303 . . . 107.8(3) ?
C301 C302 H302 . . . 125.9 ?
C303 C302 H302 . . . 126.3 ?
Ru3 C303 C302 . . . 71.5(2) ?
Ru3 C303 C304 . . . 71.7(2) ?
Ru3 C303 H303 . . . 122.4 ?
C302 C303 C304 . . . 107.9(3) ?
C302 C303 H303 . . . 125.9 ?
C304 C303 H303 . . . 126.2 ?
Ru3 C304 C303 . . . 71.5(2) ?
Ru3 C304 C305 . . . 71.9(2) ?
Ru3 C304 H304 . . . 122.2 ?
C303 C304 C305 . . . 108.0(3) ?
C303 C304 H304 . . . 125.8 ?
C305 C304 H304 . . . 126.2 ?
Ru3 C305 C301 . . . 72.1(2) ?
Ru3 C305 C304 . . . 71.0(2) ?
Ru3 C305 H305 . . . 122.5 ?
C301 C305 C304 . . . 108.0(4) ?
C301 C305 H305 . . . 125.8 ?
C304 C305 H305 . . . 126.2 ?

loop_
_geom_bond_atom_site_label_1
_geom_bond_atom_site_label_2
_geom_bond_site_symmetry_1
_geom_bond_site_symmetry_2
_geom_bond_distance
_geom_bond_publ_flag
Ru1 C110 . . 1.893(4) ?
Ru1 C120 . . 1.888(4) ?
Ru1 C11 . . 2.010(3) ?
Ru1 C101 . . 2.260(3) ?
Ru1 C102 . . 2.243(4) ?
Ru1 C103 . . 2.235(3) ?
Ru1 C104 . . 2.236(3) ?
Ru1 C105 . . 2.241(3) ?
C110 O110 . . 1.138(5) ?
C120 O120 . . 1.136(5) ?
C11 C12 . . 1.216(4) ?
C12 C13 . . 1.384(5) ?
C13 C14 . . 1.207(5) ?
C14 Si1 . . 1.841(4) ?
Si1 C141 . . 1.853(5) ?
Si1 C142 . . 1.853(6) ?
Si1 C143 . . 1.851(8) ?
C141 H141a . . .915 ?
C141 H141b . . 1.021 ?
C141 H141c . . .913 ?
C142 H142a . . .860 ?
C142 H142b . . .974 ?
C142 H142c . . .928 ?
C143 H143a . . .787 ?
C143 H143b . . .984 ?
C143 H143c . . .941 ?
C101 C102 . . 1.408(5) ?
C101 C105 . . 1.412(5) ?
C101 H101 . . .917 ?
C102 C103 . . 1.441(5) ?
C102 H102 . . .938 ?
C103 C104 . . 1.397(6) ?
C103 H103 . . .904 ?
C104 C105 . . 1.444(5) ?
C104 H104 . . .908 ?
C105 H105 . . .903 ?
Ru2 C210 . . 1.881(3) ?
Ru2 C220 . . 1.885(4) ?
Ru2 C21 . . 2.015(3) ?
Ru2 C201 . . 2.252(4) ?
Ru2 C202 . . 2.234(4) ?
Ru2 C203 . . 2.235(4) ?
Ru2 C204 . . 2.242(4) ?
Ru2 C205 . . 2.242(4) ?
C210 O210 . . 1.138(4) ?
C220 O220 . . 1.137(5) ?
C21 C22 . . 1.215(5) ?
C22 C23 . . 1.382(5) ?
C23 C24 . . 1.213(5) ?
C24 Si2 . . 1.831(4) ?
Si2 C241 . . 1.861(6) ?
Si2 C242 . . 1.864(4) ?
Si2 C243 . . 1.870(4) ?
C241 H241a . . .954 ?
C241 H241b . . .949 ?
C241 H241c . . .956 ?
C242 H242a . . .952 ?
C242 H242b . . .951 ?
C242 H242c . . .952 ?
C243 H243a . . .953 ?
C243 H243b . . .961 ?
C243 H243c . . .946 ?
C201 C202 . . 1.404(6) ?
C201 C205 . . 1.399(7) ?
C201 H201 . . .964 ?
C202 C203 . . 1.396(6) ?
C202 H202 . . .962 ?
C203 C204 . . 1.402(7) ?
C203 H203 . . .962 ?
C204 C205 . . 1.435(7) ?
C204 H204 . . .958 ?
C205 H205 . . .960 ?
Ru3 C310 . . 1.887(4) ?
Ru3 C320 . . 1.882(4) ?
Ru3 C31 . . 2.013(3) ?
Ru3 C301 . . 2.260(3) ?
Ru3 C302 . . 2.242(4) ?
Ru3 C303 . . 2.237(4) ?
Ru3 C304 . . 2.239(4) ?
Ru3 C305 . . 2.251(4) ?
C310 O310 . . 1.136(5) ?
C320 O320 . . 1.141(5) ?
C31 C32 . . 1.220(4) ?
C341 Si3 . . 1.867(5) ?
C341 H341a . . .951 ?
C341 H341b . . .949 ?
C341 H341c . . .952 ?
C342 Si3 . . 1.856(4) ?
C342 H342a . . .955 ?
C342 H342b . . .956 ?
C342 H342c . . .954 ?
C343 Si3 . . 1.853(5) ?
C343 H343a . . .962 ?
C343 H343b . . .950 ?
C343 H343c . . .956 ?
C32 C33 . . 1.373(4) ?
C33 C34 . . 1.214(5) ?
C34 Si3 . . 1.834(3) ?
C301 C302 . . 1.422(6) ?
C301 C305 . . 1.413(5) ?
C301 H301 . . .957 ?
C302 C303 . . 1.430(5) ?
C302 H302 . . .960 ?
C303 C304 . . 1.414(6) ?
C303 H303 . . .958 ?
C304 C305 . . 1.430(6) ?
C304 H304 . . .960 ?
C305 H305 . . .962 ?

loop_
_geom_hbond_atom_site_label_D
_geom_hbond_atom_site_label_H
_geom_hbond_atom_site_label_A
_geom_hbond_site_symmetry_D
_geom_hbond_site_symmetry_H
_geom_hbond_site_symmetry_A
_geom_hbond_distance_DH
_geom_hbond_distance_HA
_geom_hbond_distance_DA
_geom_hbond_angle_DHA
_geom_hbond_publ_flag
? ? ? ? ? ? ? ? ? ? ?

loop_
_geom_torsion_atom_site_label_1
_geom_torsion_atom_site_label_2
_geom_torsion_atom_site_label_3
_geom_torsion_atom_site_label_4
_geom_torsion_site_symmetry_1
_geom_torsion_site_symmetry_2
_geom_torsion_site_symmetry_3
_geom_torsion_site_symmetry_4
_geom_torsion
_geom_torsion_publ_flag
? ? ? ? ? ? ? ? ? ?
